data_7251440
loop_
_publ_author_name
'Cao, Winnie'
'Glascott, Bianca K.'
'Izgorodina, Ekaterina I.'
'Turner, David R.'

_publ_section_title
;
 Conformational preferences of diimide-based dicarboxylate species and
 their coordination polymers
;
_journal_issue 3
_journal_name_full CrystEngComm
_journal_page_first 736
_journal_page_last 747
_journal_paper_doi 10.1039/D5CE00993F
_journal_volume 28
_journal_year 2026
_chemical_absolute_configuration syn
_chemical_formula_moiety 'C16 H12 N2 O8, H2 O'
_chemical_formula_sum 'C16 H14 N2 O9'
_chemical_formula_weight 378.29
_space_group_crystal_system monoclinic
_space_group_IT_number 5
_space_group_name_Hall 'C 2y'
_space_group_name_H-M_alt 'C 1 2 1'
_atom_sites_solution_hydrogens mixed
_atom_sites_solution_primary iterative
_audit_creation_date 2025-07-04
_audit_creation_method
;
Olex2 1.5
(compiled 2025.05.31 svn.r86d253d1 for OlexSys, GUI svn.r7254)
;
_audit_update_record
;
2025-09-08 deposited with the CCDC.	2025-12-15 downloaded from the CCDC.
;
_cell_angle_alpha 90
_cell_angle_beta 118.704(2)
_cell_angle_gamma 90
_cell_formula_units_Z 4
_cell_length_a 20.7529(5)
_cell_length_b 5.63890(10)
_cell_length_c 16.0661(3)
_cell_measurement_reflns_used 11354
_cell_measurement_temperature 122.99(11)
_cell_measurement_theta_max 75.9030
_cell_measurement_theta_min 3.1280
_cell_volume 1649.07(7)
_computing_cell_refinement 'CrysAlisPro 1.171.39.46 (Rigaku OD, 2018)'
_computing_data_collection 'CrysAlisPro 1.171.39.46 (Rigaku OD, 2018)'
_computing_data_reduction 'CrysAlisPro 1.171.39.46 (Rigaku OD, 2018)'
_computing_molecular_graphics 'Olex2 1.5 (Dolomanov et al., 2009)'
_computing_publication_material 'Olex2 1.5 (Dolomanov et al., 2009)'
_computing_structure_refinement 'SHELXL 2019/3 (Sheldrick, 2015)'
_computing_structure_solution 'ShelXS (Sheldrick, 2008)'
_diffrn_ambient_environment N~2~
_diffrn_ambient_temperature 122.99(11)
_diffrn_detector 'CCD plate'
_diffrn_detector_type HyPix
_diffrn_measured_fraction_theta_full 1.000
_diffrn_measured_fraction_theta_max 0.985
_diffrn_measurement_details
;
List of Runs (angles in degrees, time in seconds):

  # Type    Start    End  Width  t~exp~   \w     \q     \k     \f   Frames
#--------------------------------------------------------------------------
  1  \w    -58.00  26.00   0.50    0.20    --  -48.53  18.00-109.00  168
  2  \w   -122.00 -39.00   0.50    0.20    --  -48.53 -18.00  81.00  166
  3  \w    -25.00  59.00   0.50    0.20    --   48.53 -18.00  81.00  168
  4  \w     39.00 122.00   0.50    0.20    --   48.53  18.00-109.00  166
  5  \w   -159.00 -73.00   0.50    0.80    --  -84.25 -18.00  81.00  172
  6  \w     95.00 178.00   0.50    0.80    --  105.75  18.00-109.00  166
  7  \w     31.00 117.00   0.50    0.80    --  105.75 -18.00  81.00  172
  8  \w    -58.00  24.00   0.50    0.20    --  -48.53  37.00 -30.00  164
  9  \w   -120.00 -35.00   0.50    0.20    --  -48.53 -57.00 -60.00  170
 10  \w     27.00 120.00   0.50    0.20    --   48.53  77.00 -30.00  186
 11  \w     35.00 120.00   0.50    0.20    --   48.53  57.00  30.00  170
 12  \w     31.00  95.00   0.50    0.20    --   48.53-125.00 -90.00  128
 13  \w     39.00 121.00   0.50    0.20    --   48.53  37.00 -30.00  164
 14  \w     27.00 120.00   0.50    0.20    --   48.53  77.00 -60.00  186
 15  \w   -156.00 -65.00   0.50    0.80    --  -84.25 -70.00 -50.07  182
 16  \w   -156.00 -62.00   0.50    0.80    --  -84.25 -77.00  60.00  188
 17  \w   -142.00 -62.00   0.50    0.80    --  -84.25 -77.00 -30.00  160
 18  \w    -87.00 -60.00   0.50    0.80    --  -84.25 -83.00   6.94   54
 19  \w    -88.00 -61.00   0.50    0.80    --  -84.25 -82.00  -7.47   54
 20  \w   -115.00 -89.00   0.50    0.80    --  -84.25 -61.00 -90.00   52
 21  \w    -91.00 -65.00   0.50    0.80    --  -84.25 -71.00  -2.99   52
 22  \w    -94.00 -63.00   0.50    0.80    --  -84.25 -77.00 -60.00   62
 23  \w    -91.00 -64.00   0.50    0.80    --  -84.25 -72.00 -55.41   54
 24  \w    -97.00 -71.00   0.50    0.80    --  -84.25 -61.00  30.00   52
 25  \w    -77.00 -52.00   0.50    0.80    --  -84.25  18.00-109.00   50
 26  \w    -90.00 -64.00   0.50    0.80    --  -84.25 -77.00  30.00   52
 27  \w    -87.00 -60.00   0.50    0.80    --  -84.25 -82.00  25.40   54
 28  \w     84.00 148.00   0.50    0.80    --  105.75  77.00  30.00  128
 29  \w    129.00 177.00   0.50    0.80    --  105.75  77.00 -60.00   96
 30  \w     34.00  59.00   0.50    0.80    --  105.75 -45.00 -60.00   50
 31  \w     86.00 116.00   0.50    0.80    --  105.75  77.00 -60.00   60
 32  \w     36.00  75.00   0.50    0.80    --  105.75 -45.00 -30.00   78
 33  \w     34.00  59.00   0.50    0.80    --  105.75 -45.00 120.00   50
 34  \w     35.00  61.00   0.50    0.80    --  105.75 -94.00-150.00   52
 35  \w     34.00  62.00   0.50    0.80    --  105.75 -30.00-120.00   56
 36  \w     92.00 124.00   0.50    0.80    --  105.75  61.00 -60.00   64
 37  \w     39.00  65.00   0.50    0.80    --  105.75 -30.00  60.00   52
 38  \w    104.00 133.00   0.50    0.80    --  105.75  61.00 -30.00   58
 39  \w    129.00 165.00   0.50    0.80    --  105.75  77.00 -30.00   72
 40  \w     42.00  82.00   0.50    0.80    --  105.75 -94.00 -30.00   80
 41  \w     84.00 120.00   0.50    0.80    --  105.75  77.00 -30.00   72
 42  \w     86.00 174.00   0.50    0.80    --  105.75  77.00   0.00  176
 43  \w     36.00 120.00   0.50    0.80    --  105.75 -61.00 -30.00  168
 44  \w     87.00 140.00   0.50    0.80    --  105.75  70.00 -91.66  106
 45  \w    102.00 129.00   0.50    0.80    --  105.75  61.00 -90.00   54
 46  \w     35.00  68.00   0.50    0.80    --  105.75 -45.00-150.00   66
 47  \w     99.00 148.00   0.50    0.80    --  105.75  61.00   0.00   98
 48  \w     65.00 108.00   0.50    0.80    --  105.75 -94.00-120.00   86
 49  \w     87.00 112.00   0.50    0.80    --  105.75  77.00 -90.00   50
 50  \w    126.00 176.00   0.50    0.80    --  105.75  77.00 -90.00  100
 51  \w     35.00 101.00   0.50    0.80    --  105.75 -94.00  90.00  132
;
_diffrn_measurement_device 'four-circle diffractometer'
_diffrn_measurement_device_type 'XtaLAB Synergy, Dualflex, HyPix'
_diffrn_measurement_method '\w scans'
_diffrn_orient_matrix_type 'CrysAlisPro convention (1999,Acta A55,543-557)'
_diffrn_orient_matrix_UB_11 0.0799223000
_diffrn_orient_matrix_UB_12 -0.0620649000
_diffrn_orient_matrix_UB_13 0.0669014000
_diffrn_orient_matrix_UB_21 -0.0578989000
_diffrn_orient_matrix_UB_22 0.0156928000
_diffrn_orient_matrix_UB_23 0.0502254000
_diffrn_orient_matrix_UB_31 -0.0221323000
_diffrn_orient_matrix_UB_32 -0.2656259000
_diffrn_orient_matrix_UB_33 -0.0127311000
_diffrn_radiation_monochromator mirror
_diffrn_radiation_probe x-ray
_diffrn_radiation_type CuK\a
_diffrn_radiation_wavelength 1.54178
_diffrn_reflns_av_R_equivalents 0.0817
_diffrn_reflns_av_unetI/netI 0.0427
_diffrn_reflns_Laue_measured_fraction_full 1.000
_diffrn_reflns_Laue_measured_fraction_max 0.985
_diffrn_reflns_limit_h_max 26
_diffrn_reflns_limit_h_min -26
_diffrn_reflns_limit_k_max 6
_diffrn_reflns_limit_k_min -6
_diffrn_reflns_limit_l_max 20
_diffrn_reflns_limit_l_min -19
_diffrn_reflns_number 16340
_diffrn_reflns_point_group_measured_fraction_full 0.987
_diffrn_reflns_point_group_measured_fraction_max 0.951
_diffrn_reflns_theta_full 67.679
_diffrn_reflns_theta_max 77.016
_diffrn_reflns_theta_min 3.136
_diffrn_source 'micro-focus sealed X-ray tube'
_diffrn_source_type 'PhotonJet (Cu) X-ray Source'
_diffrn_standards_number 0
_exptl_absorpt_coefficient_mu 1.099
_exptl_absorpt_correction_T_max 1.00000
_exptl_absorpt_correction_T_min 0.78554
_exptl_absorpt_correction_type multi-scan
_exptl_absorpt_process_details
;
CrysAlisPro 1.171.39.46 (Rigaku Oxford Diffraction, 2018)
Empirical absorption correction using spherical harmonics,
 implemented in SCALE3 ABSPACK scaling algorithm.
;
_exptl_crystal_colour 'clear colourless'
_exptl_crystal_colour_lustre clear
_exptl_crystal_colour_primary colourless
_exptl_crystal_density_diffrn 1.524
_exptl_crystal_description block
_exptl_crystal_F_000 784
_exptl_crystal_size_max 0.451
_exptl_crystal_size_mid 0.092
_exptl_crystal_size_min 0.042
_refine_diff_density_max 0.214
_refine_diff_density_min -0.268
_refine_diff_density_rms 0.060
_refine_ls_abs_structure_details
;
 Flack x determined using 1260 quotients [(I+)-(I-)]/[(I+)+(I-)]
 (Parsons, Flack and Wagner, Acta Cryst. B69 (2013) 249-259).
;
_refine_ls_abs_structure_Flack 0.01(14)
_refine_ls_extinction_method none
_refine_ls_goodness_of_fit_ref 1.107
_refine_ls_hydrogen_treatment mixed
_refine_ls_matrix_type full
_refine_ls_number_parameters 268
_refine_ls_number_reflns 3312
_refine_ls_number_restraints 6
_refine_ls_restrained_S_all 1.107
_refine_ls_R_factor_all 0.0482
_refine_ls_R_factor_gt 0.0465
_refine_ls_shift/su_max 0.000
_refine_ls_shift/su_mean 0.000
_refine_ls_structure_factor_coef Fsqd
_refine_ls_weighting_details 'w=1/[\s^2^(Fo^2^)+(0.0770P)^2^+0.7681P] where P=(Fo^2^+2Fc^2^)/3'
_refine_ls_weighting_scheme calc
_refine_ls_wR_factor_gt 0.1268
_refine_ls_wR_factor_ref 0.1286
_reflns_Friedel_coverage 0.747
_reflns_Friedel_fraction_full 0.970
_reflns_Friedel_fraction_max 0.910
_reflns_number_gt 3149
_reflns_number_total 3312
_reflns_threshold_expression 'I > 2\s(I)'
_cod_data_source_file d5ce00993f2.cif
_cod_data_source_block H2AlaPmDI
_cod_original_cell_volume 1649.07(6)
_cod_database_code 7251440
_shelx_shelxl_version_number 2019/3
_shelx_space_group_comment
;
The symmetry employed for this shelxl refinement is uniquely defined
by the following loop, which should always be used as a source of
symmetry information in preference to the above space-group names.
They are only intended as comments.
;
_shelx_estimated_absorpt_t_max 0.955
_shelx_estimated_absorpt_t_min 0.637
_reflns_odcompleteness_completeness 100.00
_reflns_odcompleteness_iscentric 1
_reflns_odcompleteness_theta 71.98
_olex2_refinement_description
;
1. Fixed Uiso
 At 1.2 times of:
  All C(H) groups
 At 1.5 times of:
  All C(H,H,H) groups, All O(H) groups, All O(H,H) groups
2. Restrained distances
 O9-H9B
 0.84 with sigma of 0.01
 O9-H9A
 0.84 with sigma of 0.01
 O1-H1
 0.84 with sigma of 0.01
 O8-H8
 0.84 with sigma of 0.01
 O7A-C16 \\sim O7B-C16
 with sigma of 0.01
3. Others
 Sof(O7A)=1-FVAR(1)
 Sof(O7B)=FVAR(1)
4.a Ternary CH refined with riding coordinates:
 C2(H2), C14(H14)
4.b Aromatic/amide H refined with riding coordinates:
 C8(H8A), C9(H9)
4.c Idealised Me refined as rotating group:
 C3(H3A,H3B,H3C), C15(H15A,H15B,H15C)
;
_olex2_submission_special_instructions 'No special instructions were received'
_oxdiff_exptl_absorpt_empirical_details
;
Empirical correction (ABSPACK) includes:
- Absorption correction using spherical harmonics
- Frame scaling
;
_oxdiff_exptl_absorpt_empirical_full_max 3.005
_oxdiff_exptl_absorpt_empirical_full_min 0.366

loop_
_space_group_symop_operation_xyz
'x, y, z'
'-x, y, -z'
'x+1/2, y+1/2, z'
'-x+1/2, y+1/2, -z'

loop_
_atom_site_label
_atom_site_type_symbol
_atom_site_fract_x
_atom_site_fract_y
_atom_site_fract_z
_atom_site_U_iso_or_equiv
_atom_site_adp_type
_atom_site_occupancy
_atom_site_site_symmetry_order
_atom_site_calc_flag
_atom_site_refinement_flags_posn
_atom_site_refinement_flags_adp
_atom_site_refinement_flags_occupancy
_atom_site_disorder_assembly
_atom_site_disorder_group
O1 O 0.63633(11) -0.0775(5) 0.99335(15) 0.0340(6) Uani 1 1 d D . . . .
H1 H 0.618(2) -0.154(8) 1.022(3) 0.051 Uiso 1 1 d D U . . .
O2 O 0.52235(10) 0.0586(5) 0.90701(14) 0.0298(5) Uani 1 1 d . . . . .
O3 O 0.52821(12) 0.5645(5) 0.83337(14) 0.0338(5) Uani 1 1 d . . . . .
O4 O 0.55241(11) -0.0455(4) 0.66223(14) 0.0293(5) Uani 1 1 d . . . . .
O5 O 0.28156(11) 0.9742(5) 0.47596(15) 0.0323(5) Uani 1 1 d . . . . .
O6 O 0.31120(14) 0.3765(5) 0.30400(16) 0.0408(6) Uani 1 1 d . . . . .
O7A O 0.1389(10) 0.581(4) 0.2971(8) 0.039(4) Uani 0.34(5) 1 d D . P A 1
O7B O 0.1517(5) 0.495(4) 0.2771(13) 0.070(6) Uani 0.66(5) 1 d D . P A 2
O8 O 0.10418(12) 0.7888(6) 0.1692(2) 0.0450(7) Uani 1 1 d D . . . .
H8 H 0.066(2) 0.705(9) 0.151(4) 0.067 Uiso 1 1 d D U . . .
O9 O 0.5816(2) -0.2638(8) 1.0889(3) 0.0766(13) Uani 1 1 d D . . . .
H9A H 0.542(2) -0.208(14) 1.081(5) 0.115 Uiso 1 1 d D U . . .
H9B H 0.589(4) -0.407(5) 1.104(6) 0.115 Uiso 1 1 d D U . . .
N1 N 0.55347(12) 0.2312(6) 0.76962(16) 0.0274(6) Uani 1 1 d . . . . .
N2 N 0.28491(13) 0.7082(6) 0.36825(17) 0.0288(6) Uani 1 1 d . . . . .
C1 C 0.58507(14) 0.0352(6) 0.92059(19) 0.0256(6) Uani 1 1 d . . . . .
C2 C 0.61284(15) 0.1280(7) 0.8551(2) 0.0270(7) Uani 1 1 d . . . . .
H2 H 0.631067 -0.012341 0.834426 0.032 Uiso 1 1 calc R U . . .
C3 C 0.67832(15) 0.2963(8) 0.9060(2) 0.0342(7) Uani 1 1 d . . . . .
H3A H 0.696082 0.345115 0.862011 0.051 Uiso 1 1 calc R U . . .
H3B H 0.717813 0.214852 0.960495 0.051 Uiso 1 1 calc R U . . .
H3C H 0.662947 0.436568 0.927955 0.051 Uiso 1 1 calc R U . . .
C4 C 0.51622(15) 0.4417(6) 0.7664(2) 0.0269(6) Uani 1 1 d . . . . .
C5 C 0.52812(15) 0.1318(6) 0.67902(19) 0.0254(6) Uani 1 1 d . . . . .
C6 C 0.46001(15) 0.4738(6) 0.66445(19) 0.0262(7) Uani 1 1 d . . . . .
C7 C 0.46800(15) 0.2906(6) 0.61228(19) 0.0249(6) Uani 1 1 d . . . . .
C8 C 0.40819(15) 0.6510(6) 0.6246(2) 0.0265(6) Uani 1 1 d . . . . .
H8A H 0.402319 0.773891 0.660860 0.032 Uiso 1 1 calc R U . . .
C9 C 0.42459(14) 0.2731(6) 0.51441(19) 0.0254(6) Uani 1 1 d . . . . .
H9 H 0.429335 0.147211 0.478420 0.030 Uiso 1 1 calc R U . . .
C10 C 0.36517(14) 0.6335(6) 0.52626(19) 0.0252(6) Uani 1 1 d . . . . .
C11 C 0.37369(16) 0.4549(7) 0.4736(2) 0.0269(6) Uani 1 1 d . . . . .
C12 C 0.30618(15) 0.7968(7) 0.4594(2) 0.0276(7) Uani 1 1 d . . . . .
C13 C 0.32061(16) 0.4969(6) 0.3712(2) 0.0290(7) Uani 1 1 d . . . . .
C14 C 0.22860(15) 0.8226(7) 0.2834(2) 0.0288(7) Uani 1 1 d . . . . .
H14 H 0.220830 0.984047 0.302768 0.035 Uiso 1 1 calc R U . . .
C15 C 0.25164(17) 0.8583(7) 0.2069(2) 0.0329(8) Uani 1 1 d . . . . .
H15A H 0.300457 0.931421 0.235318 0.049 Uiso 1 1 calc R U . . .
H15B H 0.216117 0.961912 0.156983 0.049 Uiso 1 1 calc R U . . .
H15C H 0.253109 0.704458 0.179511 0.049 Uiso 1 1 calc R U . . .
C16 C 0.15671(17) 0.6909(8) 0.2474(2) 0.0391(9) Uani 1 1 d D . . . .

loop_
_atom_site_aniso_label
_atom_site_aniso_U_11
_atom_site_aniso_U_22
_atom_site_aniso_U_33
_atom_site_aniso_U_23
_atom_site_aniso_U_13
_atom_site_aniso_U_12
O1 0.0239(10) 0.0490(16) 0.0297(10) 0.0103(11) 0.0134(8) 0.0053(11)
O2 0.0221(9) 0.0377(13) 0.0320(10) -0.0002(10) 0.0150(8) 0.0013(10)
O3 0.0345(11) 0.0396(15) 0.0246(10) -0.0076(10) 0.0121(8) 0.0028(11)
O4 0.0290(10) 0.0340(14) 0.0266(9) -0.0030(9) 0.0146(8) 0.0010(10)
O5 0.0290(10) 0.0378(15) 0.0312(10) -0.0005(10) 0.0153(9) 0.0048(10)
O6 0.0497(14) 0.0436(16) 0.0240(10) -0.0019(11) 0.0136(10) 0.0052(12)
O7A 0.041(5) 0.055(9) 0.033(4) -0.001(5) 0.026(4) -0.015(5)
O7B 0.037(3) 0.102(8) 0.057(6) 0.043(6) 0.010(3) -0.022(4)
O8 0.0202(10) 0.0482(17) 0.0536(15) 0.0133(14) 0.0074(10) -0.0017(11)
O9 0.087(2) 0.070(3) 0.121(3) 0.055(2) 0.089(3) 0.044(2)
N1 0.0227(11) 0.0375(16) 0.0208(11) -0.0020(11) 0.0095(9) 0.0019(11)
N2 0.0242(11) 0.0383(17) 0.0234(11) 0.0007(11) 0.0111(9) 0.0012(11)
C1 0.0196(12) 0.0315(17) 0.0239(12) -0.0048(13) 0.0090(10) -0.0026(13)
C2 0.0200(11) 0.0387(19) 0.0214(12) -0.0003(13) 0.0094(10) 0.0027(13)
C3 0.0237(13) 0.048(2) 0.0294(14) 0.0025(15) 0.0113(12) -0.0036(15)
C4 0.0238(12) 0.0333(18) 0.0244(13) -0.0030(12) 0.0122(11) 0.0009(13)
C5 0.0222(12) 0.0345(18) 0.0230(12) -0.0033(12) 0.0138(11) -0.0029(12)
C6 0.0228(12) 0.0352(18) 0.0218(12) -0.0033(12) 0.0117(11) -0.0020(13)
C7 0.0224(12) 0.0309(17) 0.0238(13) -0.0001(12) 0.0130(11) 0.0009(13)
C8 0.0255(13) 0.0312(17) 0.0247(13) -0.0043(13) 0.0136(11) 0.0003(13)
C9 0.0249(12) 0.0325(18) 0.0209(12) -0.0020(12) 0.0128(11) -0.0025(13)
C10 0.0196(12) 0.0342(17) 0.0229(13) 0.0012(12) 0.0111(10) -0.0019(12)
C11 0.0243(13) 0.0347(18) 0.0232(12) -0.0034(13) 0.0126(11) -0.0033(13)
C12 0.0224(12) 0.0369(19) 0.0277(13) -0.0006(14) 0.0154(11) 0.0001(13)
C13 0.0292(14) 0.0333(19) 0.0248(13) -0.0008(13) 0.0132(11) -0.0013(13)
C14 0.0215(12) 0.039(2) 0.0264(13) 0.0049(13) 0.0118(11) 0.0008(13)
C15 0.0261(14) 0.046(2) 0.0295(14) 0.0070(15) 0.0154(12) -0.0004(14)
C16 0.0259(14) 0.057(3) 0.0332(15) 0.0115(17) 0.0133(13) -0.0068(15)

loop_
_atom_type_symbol
_atom_type_description
_atom_type_scat_dispersion_real
_atom_type_scat_dispersion_imag
_atom_type_scat_source
C C 0.0181 0.0091 'International Tables Vol C Tables 4.2.6.8 and 6.1.1.4'
H H 0.0000 0.0000 'International Tables Vol C Tables 4.2.6.8 and 6.1.1.4'
N N 0.0311 0.0180 'International Tables Vol C Tables 4.2.6.8 and 6.1.1.4'
O O 0.0492 0.0322 'International Tables Vol C Tables 4.2.6.8 and 6.1.1.4'

loop_
_geom_angle_atom_site_label_1
_geom_angle_atom_site_label_2
_geom_angle_atom_site_label_3
_geom_angle
_geom_angle_site_symmetry_1
_geom_angle_site_symmetry_3
_geom_angle_publ_flag
C1 O1 H1 110(3) . . ?
C16 O8 H8 108(4) . . ?
H9A O9 H9B 116(8) . . ?
C4 N1 C2 125.1(3) . . ?
C4 N1 C5 111.9(2) . . ?
C5 N1 C2 123.0(3) . . ?
C12 N2 C14 122.0(3) . . ?
C13 N2 C12 112.0(2) . . ?
C13 N2 C14 126.0(3) . . ?
O1 C1 C2 111.8(2) . . ?
O2 C1 O1 123.6(3) . . ?
O2 C1 C2 124.6(3) . . ?
N1 C2 C1 111.2(2) . . ?
N1 C2 H2 106.7 . . ?
N1 C2 C3 112.8(3) . . ?
C1 C2 H2 106.7 . . ?
C1 C2 C3 112.3(2) . . ?
C3 C2 H2 106.7 . . ?
C2 C3 H3A 109.5 . . ?
C2 C3 H3B 109.5 . . ?
C2 C3 H3C 109.5 . . ?
H3A C3 H3B 109.5 . . ?
H3A C3 H3C 109.5 . . ?
H3B C3 H3C 109.5 . . ?
O3 C4 N1 125.5(3) . . ?
O3 C4 C6 128.9(3) . . ?
N1 C4 C6 105.6(2) . . ?
O4 C5 N1 125.0(3) . . ?
O4 C5 C7 129.2(3) . . ?
N1 C5 C7 105.9(3) . . ?
C7 C6 C4 108.3(3) . . ?
C8 C6 C4 128.3(3) . . ?
C8 C6 C7 123.4(3) . . ?
C6 C7 C5 108.3(2) . . ?
C6 C7 C9 122.3(3) . . ?
C9 C7 C5 129.4(3) . . ?
C6 C8 H8A 123.0 . . ?
C6 C8 C10 114.0(3) . . ?
C10 C8 H8A 123.0 . . ?
C7 C9 H9 122.8 . . ?
C11 C9 C7 114.5(3) . . ?
C11 C9 H9 122.8 . . ?
C8 C10 C12 128.9(3) . . ?
C11 C10 C8 123.0(3) . . ?
C11 C10 C12 108.1(2) . . ?
C9 C11 C13 128.9(3) . . ?
C10 C11 C9 122.7(3) . . ?
C10 C11 C13 108.4(3) . . ?
O5 C12 N2 124.7(3) . . ?
O5 C12 C10 129.6(3) . . ?
N2 C12 C10 105.6(3) . . ?
O6 C13 N2 126.5(3) . . ?
O6 C13 C11 127.7(3) . . ?
N2 C13 C11 105.8(3) . . ?
N2 C14 H14 106.8 . . ?
N2 C14 C15 113.0(2) . . ?
N2 C14 C16 110.0(3) . . ?
C15 C14 H14 106.8 . . ?
C16 C14 H14 106.8 . . ?
C16 C14 C15 112.9(3) . . ?
C14 C15 H15A 109.5 . . ?
C14 C15 H15B 109.5 . . ?
C14 C15 H15C 109.5 . . ?
H15A C15 H15B 109.5 . . ?
H15A C15 H15C 109.5 . . ?
H15B C15 H15C 109.5 . . ?
O7A C16 O8 118.0(10) . . ?
O7A C16 C14 124.2(7) . . ?
O7B C16 O8 124.0(5) . . ?
O7B C16 C14 123.1(4) . . ?
O8 C16 C14 111.6(3) . . ?

loop_
_geom_bond_atom_site_label_1
_geom_bond_atom_site_label_2
_geom_bond_distance
_geom_bond_site_symmetry_2
_geom_bond_publ_flag
O1 H1 0.849(14) . ?
O1 C1 1.307(4) . ?
O2 C1 1.219(3) . ?
O3 C4 1.201(4) . ?
O4 C5 1.207(4) . ?
O5 C12 1.210(4) . ?
O6 C13 1.209(4) . ?
O7A C16 1.201(9) . ?
O7B C16 1.225(10) . ?
O8 H8 0.843(14) . ?
O8 C16 1.326(4) . ?
O9 H9A 0.838(14) . ?
O9 H9B 0.837(14) . ?
N1 C2 1.455(4) . ?
N1 C4 1.404(4) . ?
N1 C5 1.405(4) . ?
N2 C12 1.403(4) . ?
N2 C13 1.392(5) . ?
N2 C14 1.453(4) . ?
C1 C2 1.516(4) . ?
C2 H2 1.0000 . ?
C2 C3 1.532(5) . ?
C3 H3A 0.9800 . ?
C3 H3B 0.9800 . ?
C3 H3C 0.9800 . ?
C4 C6 1.496(4) . ?
C5 C7 1.491(4) . ?
C6 C7 1.389(4) . ?
C6 C8 1.379(5) . ?
C7 C9 1.390(4) . ?
C8 H8A 0.9500 . ?
C8 C10 1.396(4) . ?
C9 H9 0.9500 . ?
C9 C11 1.390(5) . ?
C10 C11 1.381(5) . ?
C10 C12 1.496(4) . ?
C11 C13 1.495(4) . ?
C14 H14 1.0000 . ?
C14 C15 1.531(4) . ?
C14 C16 1.511(4) . ?
C15 H15A 0.9800 . ?
C15 H15B 0.9800 . ?
C15 H15C 0.9800 . ?

loop_
_geom_hbond_atom_site_label_D
_geom_hbond_atom_site_label_H
_geom_hbond_atom_site_label_A
_geom_hbond_distance_DH
_geom_hbond_distance_HA
_geom_hbond_distance_DA
_geom_hbond_angle_DHA
_geom_hbond_site_symmetry_A
_geom_hbond_publ_flag
O1 H1 O9 0.849(14) 1.693(16) 2.534(4) 170(5) . yes
O8 H8 O2 0.843(14) 1.810(17) 2.644(3) 170(6) 4_556 yes
O9 H9A O2 0.838(14) 2.07(4) 2.846(4) 153(8) 2_657 yes
O9 H9B O8 0.837(14) 1.95(3) 2.769(5) 165(8) 3_536 yes
C3 H3A O6 0.98 2.60 3.512(4) 154.2 2_656 yes
C8 H8A O7A 0.95 2.18 3.097(12) 162.8 4_556 yes
C8 H8A O7B 0.95 2.21 3.114(9) 158.6 4_556 yes

loop_
_geom_torsion_atom_site_label_1
_geom_torsion_atom_site_label_2
_geom_torsion_atom_site_label_3
_geom_torsion_atom_site_label_4
_geom_torsion
_geom_torsion_site_symmetry_1
_geom_torsion_site_symmetry_2
_geom_torsion_site_symmetry_3
_geom_torsion_site_symmetry_4
_geom_torsion_publ_flag
O1 C1 C2 N1 174.1(3) . . . . ?
O1 C1 C2 C3 -58.5(4) . . . . ?
O2 C1 C2 N1 -4.9(5) . . . . ?
O2 C1 C2 C3 122.6(4) . . . . ?
O3 C4 C6 C7 178.4(3) . . . . ?
O3 C4 C6 C8 -1.2(5) . . . . ?
O4 C5 C7 C6 -179.4(3) . . . . ?
O4 C5 C7 C9 0.6(5) . . . . ?
N1 C4 C6 C7 -2.3(3) . . . . ?
N1 C4 C6 C8 178.2(3) . . . . ?
N1 C5 C7 C6 -0.1(3) . . . . ?
N1 C5 C7 C9 180.0(3) . . . . ?
N2 C14 C16 O7A 29.0(16) . . . . ?
N2 C14 C16 O7B -11.5(17) . . . . ?
N2 C14 C16 O8 -179.2(3) . . . . ?
C2 N1 C4 O3 -0.1(5) . . . . ?
C2 N1 C4 C6 -179.4(3) . . . . ?
C2 N1 C5 O4 -0.4(5) . . . . ?
C2 N1 C5 C7 -179.8(3) . . . . ?
C4 N1 C2 C1 68.8(4) . . . . ?
C4 N1 C2 C3 -58.4(4) . . . . ?
C4 N1 C5 O4 178.0(3) . . . . ?
C4 N1 C5 C7 -1.4(3) . . . . ?
C4 C6 C7 C5 1.4(3) . . . . ?
C4 C6 C7 C9 -178.6(3) . . . . ?
C4 C6 C8 C10 178.1(3) . . . . ?
C5 N1 C2 C1 -113.1(3) . . . . ?
C5 N1 C2 C3 119.7(3) . . . . ?
C5 N1 C4 O3 -178.3(3) . . . . ?
C5 N1 C4 C6 2.3(3) . . . . ?
C5 C7 C9 C11 -179.2(3) . . . . ?
C6 C7 C9 C11 0.8(4) . . . . ?
C6 C8 C10 C11 0.0(4) . . . . ?
C6 C8 C10 C12 -177.5(3) . . . . ?
C7 C6 C8 C10 -1.4(4) . . . . ?
C7 C9 C11 C10 -2.2(4) . . . . ?
C7 C9 C11 C13 177.6(3) . . . . ?
C8 C6 C7 C5 -179.0(3) . . . . ?
C8 C6 C7 C9 1.0(5) . . . . ?
C8 C10 C11 C9 1.8(5) . . . . ?
C8 C10 C11 C13 -178.0(3) . . . . ?
C8 C10 C12 O5 -2.4(5) . . . . ?
C8 C10 C12 N2 175.3(3) . . . . ?
C9 C11 C13 O6 1.3(6) . . . . ?
C9 C11 C13 N2 -177.3(3) . . . . ?
C10 C11 C13 O6 -178.9(3) . . . . ?
C10 C11 C13 N2 2.5(3) . . . . ?
C11 C10 C12 O5 179.7(3) . . . . ?
C11 C10 C12 N2 -2.5(3) . . . . ?
C12 N2 C13 O6 177.1(3) . . . . ?
C12 N2 C13 C11 -4.3(3) . . . . ?
C12 N2 C14 C15 131.8(3) . . . . ?
C12 N2 C14 C16 -100.9(4) . . . . ?
C12 C10 C11 C9 179.8(3) . . . . ?
C12 C10 C11 C13 0.0(3) . . . . ?
C13 N2 C12 O5 -177.8(3) . . . . ?
C13 N2 C12 C10 4.3(3) . . . . ?
C13 N2 C14 C15 -52.2(4) . . . . ?
C13 N2 C14 C16 75.0(4) . . . . ?
C14 N2 C12 O5 -1.4(5) . . . . ?
C14 N2 C12 C10 -179.3(3) . . . . ?
C14 N2 C13 O6 0.8(5) . . . . ?
C14 N2 C13 C11 179.5(3) . . . . ?
C15 C14 C16 O7A 156.3(16) . . . . ?
C15 C14 C16 O7B 115.8(17) . . . . ?
C15 C14 C16 O8 -51.9(4) . . . . ?
